data_7702130
loop_
_publ_author_name
'Simler, Thomas'
'Danopoulos, Andreas A.'
'Braunstein, Pierre'

_publ_section_title
;
 Non-symmetrical, potentially redox non-innocent imino NHC pyridine
 'pincers' via a zinc ion template-assisted synthesis.
;
_journal_issue 18
_journal_name_full 'Dalton transactions (Cambridge, England : 2003)'
_journal_page_first 5955
_journal_page_last 5964
_journal_paper_doi 10.1039/c7dt01014a
_journal_volume 46
_journal_year 2017
_chemical_formula_moiety 'C60 H68 Fe N8, Br'
_chemical_formula_sum 'C60 H68 Br Fe N8'
_chemical_formula_weight 1036.98
_space_group_crystal_system orthorhombic
_space_group_IT_number 41
_space_group_name_Hall 'A 2 -2ab'
_space_group_name_H-M_alt 'A e a 2'
_atom_sites_solution_hydrogens geom
_atom_sites_solution_primary direct
_atom_sites_solution_secondary difmap
_audit_creation_method SHELXL-2013
_audit_update_record
;
2017-01-30 deposited with the CCDC.
2017-03-30 downloaded from the CCDC.
;
_cell_angle_alpha 90
_cell_angle_beta 90
_cell_angle_gamma 90
_cell_formula_units_Z 8
_cell_length_a 23.9792(10)
_cell_length_b 29.3525(12)
_cell_length_c 18.8532(8)
_cell_measurement_reflns_used 7345
_cell_measurement_temperature 173(2)
_cell_measurement_theta_max 23.73
_cell_measurement_theta_min 2.49
_cell_volume 13269.8(10)
_computing_cell_refinement 'Bruker SAINT'
_computing_data_collection 'Bruker APEX2'
_computing_data_reduction 'Bruker SAINT'
_computing_molecular_graphics 'Mercury (Macrae et al., 2008)'
_computing_publication_material 'SHELXL-2013 (Sheldrick, 2013)'
_computing_structure_refinement 'SHELXL-2013 (Sheldrick, 2013)'
_computing_structure_solution 'SHELXS-2013 (Sheldrick, 2013)'
_diffrn_ambient_temperature 173(2)
_diffrn_measured_fraction_theta_full 1.000
_diffrn_measured_fraction_theta_max 0.999
_diffrn_measurement_device_type 'Bruker APEX-II CCD'
_diffrn_measurement_method '\f and \w scans'
_diffrn_radiation_monochromator triumph
_diffrn_radiation_type MoK\a
_diffrn_radiation_wavelength 0.71073
_diffrn_reflns_av_R_equivalents 0.0820
_diffrn_reflns_av_unetI/netI 0.1107
_diffrn_reflns_Laue_measured_fraction_full 1.000
_diffrn_reflns_Laue_measured_fraction_max 0.999
_diffrn_reflns_limit_h_max 33
_diffrn_reflns_limit_h_min -33
_diffrn_reflns_limit_k_max 41
_diffrn_reflns_limit_k_min -37
_diffrn_reflns_limit_l_max 26
_diffrn_reflns_limit_l_min -17
_diffrn_reflns_number 55451
_diffrn_reflns_point_group_measured_fraction_full 0.923
_diffrn_reflns_point_group_measured_fraction_max 0.883
_diffrn_reflns_theta_full 25.242
_diffrn_reflns_theta_max 30.029
_diffrn_reflns_theta_min 1.387
_diffrn_source 'sealed tube'
_exptl_absorpt_coefficient_mu 0.867
_exptl_absorpt_correction_T_max 0.7460
_exptl_absorpt_correction_T_min 0.6675
_exptl_absorpt_correction_type multi-scan
_exptl_absorpt_process_details sadabs
_exptl_crystal_colour black
_exptl_crystal_density_diffrn 1.038
_exptl_crystal_description prism
_exptl_crystal_F_000 4360
_exptl_crystal_size_max 0.350
_exptl_crystal_size_mid 0.300
_exptl_crystal_size_min 0.120
_platon_squeeze_details
;
The residual electron density was assigned to two and a half a molecule of 
tetrahydrofuran solvent [819/8= 102 e per asymmetric unit; 
two and a half a molecule of C4 H8 O1 would give 100 e].
;
_refine_diff_density_max 0.598
_refine_diff_density_min -0.542
_refine_diff_density_rms 0.051
_refine_ls_abs_structure_details
;
 Flack x determined using 3170 quotients [(I+)-(I-)]/[(I+)+(I-)]
 (Parsons and Flack (2004), Acta Cryst. A60, s61).
;
_refine_ls_abs_structure_Flack 0.002(5)
_refine_ls_extinction_method none
_refine_ls_goodness_of_fit_ref 0.875
_refine_ls_hydrogen_treatment constr
_refine_ls_matrix_type full
_refine_ls_number_parameters 644
_refine_ls_number_reflns 17156
_refine_ls_number_restraints 1
_refine_ls_restrained_S_all 0.875
_refine_ls_R_factor_all 0.1040
_refine_ls_R_factor_gt 0.0497
_refine_ls_shift/su_max 0.001
_refine_ls_shift/su_mean 0.000
_refine_ls_structure_factor_coef Fsqd
_refine_ls_weighting_details 'w=1/[\s^2^(Fo^2^)+(0.0292P)^2^] where P=(Fo^2^+2Fc^2^)/3'
_refine_ls_weighting_scheme calc
_refine_ls_wR_factor_gt 0.0804
_refine_ls_wR_factor_ref 0.0908
_reflns_Friedel_coverage 0.719
_reflns_Friedel_fraction_full 0.841
_reflns_Friedel_fraction_max 0.761
_reflns_number_gt 9672
_reflns_number_total 17156
_reflns_threshold_expression 'I > 2\s(I)'
_cod_data_source_file c7dt01014a2.cif
_cod_data_source_block pbts160609
_cod_original_sg_symbol_Hall 'A 2 -2ac'
_cod_original_sg_symbol_H-M 'A b a 2'
_cod_database_code 7702130
_shelx_space_group_comment
;
The symmetry employed for this shelxl refinement is uniquely defined
by the following loop, which should always be used as a source of
symmetry information in preference to the above space-group names.
They are only intended as comments.
;
_shelx_estimated_absorpt_t_min 0.751
_shelx_estimated_absorpt_t_max 0.903
_shelxl_version_number 2013-4

loop_
_space_group_symop_operation_xyz
'x, y, z'
'-x, -y, z'
'-x+1/2, y+1/2, z'
'x+1/2, -y+1/2, z'
'x, y+1/2, z+1/2'
'-x, -y+1/2, z+1/2'
'-x+1/2, y+1, z+1/2'
'x+1/2, -y+1, z+1/2'

loop_
_atom_site_label
_atom_site_type_symbol
_atom_site_fract_x
_atom_site_fract_y
_atom_site_fract_z
_atom_site_U_iso_or_equiv
_atom_site_adp_type
_atom_site_occupancy
_atom_site_site_symmetry_order
_atom_site_calc_flag
_atom_site_refinement_flags_posn
_atom_site_refinement_flags_adp
C1 C 0.44857(13) 0.21829(12) 0.46442(18) 0.0285(8) Uani 1 1 d . .
C2 C 0.47188(15) 0.28874(14) 0.5065(2) 0.0401(9) Uani 1 1 d . .
H2 H 0.4690 0.3202 0.5181 0.048 Uiso 1 1 calc R U
C3 C 0.51709(15) 0.26196(13) 0.5173(2) 0.0378(9) Uani 1 1 d . .
H3 H 0.5515 0.2704 0.5386 0.045 Uiso 1 1 calc R U
C4 C 0.37452(14) 0.27912(12) 0.4628(2) 0.0332(9) Uani 1 1 d . .
C5 C 0.36120(16) 0.29535(13) 0.3954(2) 0.0395(10) Uani 1 1 d . .
C6 C 0.30605(17) 0.30944(16) 0.3847(2) 0.0550(12) Uani 1 1 d . .
H6 H 0.2948 0.3201 0.3394 0.066 Uiso 1 1 calc R U
C7 C 0.26797(16) 0.30795(15) 0.4392(2) 0.0552(12) Uani 1 1 d . .
H7 H 0.2305 0.3169 0.4304 0.066 Uiso 1 1 calc R U
C8 C 0.28292(15) 0.29382(14) 0.5058(2) 0.0450(11) Uani 1 1 d . .
H8 H 0.2561 0.2939 0.5429 0.054 Uiso 1 1 calc R U
C9 C 0.33724(15) 0.27932(13) 0.5195(2) 0.0350(9) Uani 1 1 d . .
C10 C 0.40459(17) 0.30111(16) 0.3373(2) 0.0513(12) Uani 1 1 d . .
H10 H 0.4321 0.2756 0.3415 0.062 Uiso 1 1 calc R U
C11 C 0.4357(2) 0.34591(18) 0.3493(3) 0.0746(15) Uani 1 1 d . .
H11A H 0.4628 0.3505 0.3110 0.112 Uiso 1 1 calc R U
H11B H 0.4552 0.3448 0.3949 0.112 Uiso 1 1 calc R U
H11C H 0.4090 0.3712 0.3496 0.112 Uiso 1 1 calc R U
C12 C 0.3815(2) 0.30100(17) 0.2614(2) 0.0617(13) Uani 1 1 d . .
H12A H 0.3571 0.2745 0.2549 0.093 Uiso 1 1 calc R U
H12B H 0.4125 0.2994 0.2276 0.093 Uiso 1 1 calc R U
H12C H 0.3601 0.3290 0.2533 0.093 Uiso 1 1 calc R U
C13 C 0.35465(16) 0.27037(14) 0.5954(2) 0.0394(10) Uani 1 1 d . .
H13 H 0.3881 0.2500 0.5944 0.047 Uiso 1 1 calc R U
C14 C 0.31079(17) 0.24815(15) 0.6421(2) 0.0494(11) Uani 1 1 d . .
H14A H 0.2790 0.2689 0.6476 0.074 Uiso 1 1 calc R U
H14B H 0.3269 0.2415 0.6887 0.074 Uiso 1 1 calc R U
H14C H 0.2982 0.2197 0.6200 0.074 Uiso 1 1 calc R U
C15 C 0.3721(2) 0.31573(17) 0.6293(2) 0.0633(13) Uani 1 1 d . .
H15A H 0.3996 0.3309 0.5989 0.095 Uiso 1 1 calc R U
H15B H 0.3885 0.3099 0.6760 0.095 Uiso 1 1 calc R U
H15C H 0.3393 0.3354 0.6345 0.095 Uiso 1 1 calc R U
C16 C 0.53310(13) 0.17891(13) 0.48716(19) 0.0304(8) Uani 1 1 d . .
C17 C 0.58667(14) 0.17255(14) 0.5084(2) 0.0397(10) Uani 1 1 d . .
H17 H 0.6085 0.1967 0.5273 0.048 Uiso 1 1 calc R U
C18 C 0.60812(16) 0.12813(16) 0.5008(2) 0.0505(11) Uani 1 1 d . .
H18 H 0.6457 0.1222 0.5139 0.061 Uiso 1 1 calc R U
C19 C 0.57607(16) 0.09341(15) 0.4750(2) 0.0497(11) Uani 1 1 d . .
H19 H 0.5912 0.0636 0.4707 0.060 Uiso 1 1 calc R U
C20 C 0.52008(15) 0.10212(13) 0.4548(2) 0.0387(9) Uani 1 1 d . .
C21 C 0.47831(15) 0.07232(13) 0.4319(2) 0.0415(9) Uani 1 1 d . .
H21 H 0.4850 0.0407 0.4258 0.050 Uiso 1 1 calc R U
C22 C 0.38290(14) 0.05937(12) 0.4121(2) 0.0393(10) Uani 1 1 d . .
C23 C 0.36800(17) 0.03328(14) 0.4721(3) 0.0485(11) Uani 1 1 d . .
C24 C 0.3227(2) 0.00384(16) 0.4658(3) 0.0675(15) Uani 1 1 d . .
H24 H 0.3118 -0.0134 0.5061 0.081 Uiso 1 1 calc R U
C25 C 0.29244(19) -0.00154(17) 0.4028(4) 0.0715(16) Uani 1 1 d . .
C26 C 0.30882(18) 0.02328(16) 0.3470(3) 0.0639(14) Uani 1 1 d . .
H26 H 0.2888 0.0200 0.3038 0.077 Uiso 1 1 calc R U
C27 C 0.35418(16) 0.05419(14) 0.3485(3) 0.0500(11) Uani 1 1 d . .
C28 C 0.3993(2) 0.03487(15) 0.5411(2) 0.0611(13) Uani 1 1 d . .
H28A H 0.3737 0.0283 0.5803 0.092 Uiso 1 1 calc R U
H28B H 0.4155 0.0652 0.5475 0.092 Uiso 1 1 calc R U
H28C H 0.4292 0.0121 0.5405 0.092 Uiso 1 1 calc R U
C29 C 0.2448(2) -0.0352(2) 0.4001(5) 0.135(3) Uani 1 1 d . .
H29A H 0.2366 -0.0462 0.4482 0.202 Uiso 1 1 calc R U
H29B H 0.2551 -0.0611 0.3700 0.202 Uiso 1 1 calc R U
H29C H 0.2116 -0.0203 0.3805 0.202 Uiso 1 1 calc R U
C30 C 0.37123(19) 0.07649(15) 0.2801(2) 0.0564(12) Uani 1 1 d . .
H30A H 0.4063 0.0930 0.2871 0.085 Uiso 1 1 calc R U
H30B H 0.3422 0.0979 0.2651 0.085 Uiso 1 1 calc R U
H30C H 0.3763 0.0531 0.2435 0.085 Uiso 1 1 calc R U
C31 C 0.45029(13) 0.17131(12) 0.32996(19) 0.0290(8) Uani 1 1 d . .
C32 C 0.47612(15) 0.17745(15) 0.2136(2) 0.0437(10) Uani 1 1 d . .
H32 H 0.4990 0.1776 0.1724 0.052 Uiso 1 1 calc R U
C33 C 0.42118(15) 0.18571(14) 0.2159(2) 0.0406(10) Uani 1 1 d . .
H33 H 0.3975 0.1927 0.1770 0.049 Uiso 1 1 calc R U
C34 C 0.55272(14) 0.16180(14) 0.29865(19) 0.0336(9) Uani 1 1 d . .
C35 C 0.58434(14) 0.20017(15) 0.3192(2) 0.0385(10) Uani 1 1 d . .
C36 C 0.64195(15) 0.19368(15) 0.3268(2) 0.0428(10) Uani 1 1 d . .
H36 H 0.6647 0.2184 0.3418 0.051 Uiso 1 1 calc R U
C37 C 0.66561(16) 0.15274(16) 0.3131(2) 0.0478(11) Uani 1 1 d . .
H37 H 0.7049 0.1495 0.3172 0.057 Uiso 1 1 calc R U
C38 C 0.63427(15) 0.11577(15) 0.2934(2) 0.0460(11) Uani 1 1 d . .
H38 H 0.6520 0.0874 0.2848 0.055 Uiso 1 1 calc R U
C39 C 0.57628(14) 0.11943(14) 0.2857(2) 0.0390(9) Uani 1 1 d . .
C40 C 0.55850(16) 0.24669(14) 0.3302(2) 0.0423(10) Uani 1 1 d . .
H40 H 0.5221 0.2424 0.3552 0.051 Uiso 1 1 calc R U
C41 C 0.54675(18) 0.26943(16) 0.2586(2) 0.0536(11) Uani 1 1 d . .
H41A H 0.5817 0.2726 0.2321 0.080 Uiso 1 1 calc R U
H41B H 0.5304 0.2996 0.2665 0.080 Uiso 1 1 calc R U
H41C H 0.5206 0.2506 0.2314 0.080 Uiso 1 1 calc R U
C42 C 0.59416(17) 0.27834(15) 0.3746(2) 0.0526(11) Uani 1 1 d . .
H42A H 0.6051 0.2629 0.4185 0.079 Uiso 1 1 calc R U
H42B H 0.5728 0.3058 0.3862 0.079 Uiso 1 1 calc R U
H42C H 0.6276 0.2868 0.3478 0.079 Uiso 1 1 calc R U
C43 C 0.54319(16) 0.07734(15) 0.2626(2) 0.0522(12) Uani 1 1 d . .
H43 H 0.5041 0.0808 0.2803 0.063 Uiso 1 1 calc R U
C44 C 0.56662(19) 0.03364(16) 0.2926(3) 0.0688(15) Uani 1 1 d . .
H44A H 0.5441 0.0078 0.2763 0.103 Uiso 1 1 calc R U
H44B H 0.5658 0.0350 0.3445 0.103 Uiso 1 1 calc R U
H44C H 0.6052 0.0298 0.2765 0.103 Uiso 1 1 calc R U
C45 C 0.5410(3) 0.0732(2) 0.1816(3) 0.0926(19) Uani 1 1 d . .
H45A H 0.5790 0.0735 0.1625 0.139 Uiso 1 1 calc R U
H45B H 0.5200 0.0989 0.1619 0.139 Uiso 1 1 calc R U
H45C H 0.5226 0.0446 0.1685 0.139 Uiso 1 1 calc R U
C46 C 0.35321(14) 0.18432(12) 0.3173(2) 0.0317(9) Uani 1 1 d . .
C47 C 0.30448(14) 0.19464(14) 0.2803(2) 0.0401(10) Uani 1 1 d . .
H47 H 0.3047 0.1995 0.2305 0.048 Uiso 1 1 calc R U
C48 C 0.25610(17) 0.19750(14) 0.3191(2) 0.0477(10) Uani 1 1 d . .
H48 H 0.2219 0.2045 0.2961 0.057 Uiso 1 1 calc R U
C49 C 0.25717(15) 0.19017(13) 0.3916(2) 0.0421(10) Uani 1 1 d . .
H49 H 0.2241 0.1934 0.4188 0.051 Uiso 1 1 calc R U
C50 C 0.30661(12) 0.17812(11) 0.4242(2) 0.0323(8) Uani 1 1 d . .
C51 C 0.30856(15) 0.16679(13) 0.4993(2) 0.0371(9) Uani 1 1 d . .
H51 H 0.2773 0.1741 0.5281 0.044 Uiso 1 1 calc R U
C52 C 0.34423(16) 0.13197(14) 0.5987(2) 0.0412(10) Uani 1 1 d . .
C53 C 0.29556(17) 0.10912(14) 0.6216(2) 0.0494(11) Uani 1 1 d . .
C54 C 0.29238(19) 0.09472(17) 0.6924(3) 0.0640(14) Uani 1 1 d . .
H54 H 0.2596 0.0795 0.7079 0.077 Uiso 1 1 calc R U
C55 C 0.3348(2) 0.10165(16) 0.7405(3) 0.0578(12) Uani 1 1 d . .
C56 C 0.38430(18) 0.12147(15) 0.7155(2) 0.0497(11) Uani 1 1 d . .
H56 H 0.4149 0.1249 0.7470 0.060 Uiso 1 1 calc R U
C57 C 0.38965(16) 0.13623(13) 0.6460(2) 0.0393(9) Uani 1 1 d . .
C58 C 0.24750(16) 0.09575(14) 0.5735(3) 0.0648(13) Uani 1 1 d . .
H58A H 0.2322 0.0664 0.5890 0.097 Uiso 1 1 calc R U
H58B H 0.2609 0.0931 0.5246 0.097 Uiso 1 1 calc R U
H58C H 0.2184 0.1191 0.5759 0.097 Uiso 1 1 calc R U
C59 C 0.3298(3) 0.0871(2) 0.8166(3) 0.097(2) Uani 1 1 d . .
H59A H 0.2903 0.0834 0.8288 0.145 Uiso 1 1 calc R U
H59B H 0.3465 0.1103 0.8473 0.145 Uiso 1 1 calc R U
H59C H 0.3492 0.0581 0.8234 0.145 Uiso 1 1 calc R U
C60 C 0.44484(15) 0.15446(14) 0.6210(2) 0.0429(10) Uani 1 1 d . .
H60A H 0.4720 0.1526 0.6597 0.064 Uiso 1 1 calc R U
H60B H 0.4405 0.1863 0.6064 0.064 Uiso 1 1 calc R U
H60C H 0.4580 0.1364 0.5806 0.064 Uiso 1 1 calc R U
N1 N 0.43040(11) 0.26229(10) 0.47559(16) 0.0319(7) Uani 1 1 d . .
N2 N 0.50252(10) 0.21994(10) 0.49072(15) 0.0303(7) Uani 1 1 d . .
N3 N 0.50037(11) 0.14644(10) 0.45999(15) 0.0314(7) Uani 1 1 d . .
N4 N 0.42828(11) 0.09089(9) 0.41928(18) 0.0357(7) Uani 1 1 d . .
N5 N 0.49374(11) 0.16846(10) 0.28383(16) 0.0342(7) Uani 1 1 d . .
N6 N 0.40607(11) 0.18190(10) 0.28648(15) 0.0319(7) Uani 1 1 d . .
N7 N 0.35549(11) 0.17471(10) 0.38736(16) 0.0309(7) Uani 1 1 d . .
N8 N 0.35054(12) 0.14743(11) 0.52788(17) 0.0381(8) Uani 1 1 d . .
Fe1 Fe 0.42839(2) 0.15915(2) 0.42541(3) 0.02900(11) Uani 1 1 d . .
Br1 Br 0.66581(2) 0.28490(2) 0.56740(3) 0.05437(13) Uani 1 1 d . .

loop_
_atom_site_aniso_label
_atom_site_aniso_U_11
_atom_site_aniso_U_22
_atom_site_aniso_U_33
_atom_site_aniso_U_23
_atom_site_aniso_U_13
_atom_site_aniso_U_12
C1 0.0167(16) 0.042(2) 0.0272(19) 0.0044(17) -0.0001(13) 0.0004(16)
C2 0.035(2) 0.046(3) 0.039(2) -0.0078(19) -0.0045(17) -0.0048(19)
C3 0.0250(19) 0.043(3) 0.045(2) -0.0057(19) -0.0074(16) -0.0022(18)
C4 0.0206(17) 0.036(2) 0.043(2) -0.0004(18) -0.0059(16) 0.0022(16)
C5 0.036(2) 0.041(3) 0.042(2) 0.0045(19) -0.0039(17) 0.0050(18)
C6 0.046(3) 0.075(3) 0.044(3) 0.002(2) -0.010(2) 0.022(2)
C7 0.033(2) 0.083(3) 0.050(3) -0.003(2) -0.011(2) 0.023(2)
C8 0.0223(19) 0.067(3) 0.045(3) -0.006(2) -0.0019(17) 0.0037(19)
C9 0.029(2) 0.040(2) 0.036(2) -0.0058(18) -0.0039(16) 0.0019(17)
C10 0.043(2) 0.065(3) 0.046(3) 0.016(2) 0.004(2) 0.015(2)
C11 0.070(4) 0.081(4) 0.072(4) 0.014(3) 0.007(3) -0.018(3)
C12 0.071(3) 0.072(3) 0.043(3) 0.020(2) 0.005(2) 0.012(3)
C13 0.032(2) 0.051(3) 0.036(2) 0.0010(18) -0.0035(16) 0.0003(18)
C14 0.044(2) 0.061(3) 0.043(3) -0.005(2) -0.001(2) 0.001(2)
C15 0.059(3) 0.082(4) 0.048(3) -0.011(3) -0.008(2) -0.014(3)
C16 0.0215(17) 0.040(2) 0.030(2) 0.0042(17) 0.0009(15) -0.0022(16)
C17 0.027(2) 0.045(3) 0.047(3) 0.0075(19) -0.0049(17) 0.0021(17)
C18 0.029(2) 0.061(3) 0.061(3) 0.011(2) -0.0147(19) 0.007(2)
C19 0.037(2) 0.052(3) 0.061(3) 0.010(2) -0.010(2) 0.016(2)
C20 0.031(2) 0.035(2) 0.050(2) 0.0037(18) -0.0014(17) 0.0041(18)
C21 0.040(2) 0.038(2) 0.047(2) 0.004(2) 0.006(2) 0.0113(18)
C22 0.0295(19) 0.029(2) 0.060(3) -0.0026(19) 0.0045(19) 0.0082(16)
C23 0.042(2) 0.031(2) 0.072(3) -0.003(2) 0.012(2) 0.003(2)
C24 0.057(3) 0.042(3) 0.104(4) 0.014(3) 0.030(3) 0.002(2)
C25 0.038(3) 0.054(3) 0.122(5) -0.001(3) 0.007(3) -0.008(2)
C26 0.038(2) 0.058(3) 0.095(4) -0.013(3) -0.016(3) 0.002(2)
C27 0.034(2) 0.035(3) 0.081(3) -0.013(2) -0.003(2) 0.0021(19)
C28 0.080(3) 0.039(3) 0.064(3) 0.005(2) 0.016(3) 0.003(2)
C29 0.062(4) 0.100(5) 0.242(10) -0.010(5) 0.000(5) -0.040(4)
C30 0.058(3) 0.047(3) 0.064(3) -0.005(2) -0.014(2) -0.004(2)
C31 0.0183(16) 0.031(2) 0.037(2) 0.0014(16) -0.0052(15) 0.0017(14)
C32 0.029(2) 0.070(3) 0.031(2) 0.011(2) 0.0003(17) -0.002(2)
C33 0.035(2) 0.056(3) 0.031(2) 0.0052(19) -0.0021(17) -0.0006(19)
C34 0.0203(17) 0.045(3) 0.035(2) 0.0057(18) 0.0020(15) -0.0011(17)
C35 0.025(2) 0.058(3) 0.033(2) 0.0080(19) 0.0003(16) -0.0053(18)
C36 0.032(2) 0.053(3) 0.044(2) 0.000(2) -0.0012(18) -0.011(2)
C37 0.0217(18) 0.073(3) 0.049(3) 0.002(2) -0.0067(17) 0.002(2)
C38 0.029(2) 0.056(3) 0.053(3) 0.004(2) 0.0004(19) 0.007(2)
C39 0.0245(18) 0.048(3) 0.044(2) 0.0019(19) 0.0017(17) -0.0012(18)
C40 0.032(2) 0.049(3) 0.045(3) 0.010(2) 0.0066(18) -0.0052(19)
C41 0.052(3) 0.056(3) 0.053(3) 0.011(2) 0.001(2) 0.004(2)
C42 0.042(2) 0.058(3) 0.057(3) -0.009(2) 0.005(2) -0.012(2)
C43 0.028(2) 0.062(3) 0.067(3) 0.000(2) -0.002(2) -0.002(2)
C44 0.053(3) 0.047(3) 0.107(4) -0.002(3) 0.003(3) 0.006(2)
C45 0.106(5) 0.087(4) 0.084(5) -0.020(3) -0.027(4) -0.018(4)
C46 0.0218(17) 0.034(2) 0.039(2) -0.0017(17) -0.0027(15) -0.0023(16)
C47 0.028(2) 0.055(3) 0.037(2) -0.0008(19) -0.0071(17) 0.0045(18)
C48 0.028(2) 0.071(3) 0.044(2) -0.002(2) -0.0061(17) 0.010(2)
C49 0.0223(19) 0.058(3) 0.046(3) -0.002(2) 0.0020(17) 0.0056(18)
C50 0.0216(16) 0.040(2) 0.035(2) 0.000(2) 0.0030(18) 0.0018(14)
C51 0.0256(18) 0.045(3) 0.040(2) -0.0059(19) 0.0025(17) 0.0020(17)
C52 0.042(2) 0.039(3) 0.043(2) 0.0061(19) 0.0007(18) 0.0073(19)
C53 0.043(2) 0.047(3) 0.058(3) 0.012(2) -0.003(2) 0.001(2)
C54 0.055(3) 0.070(4) 0.068(4) 0.017(3) 0.013(3) -0.002(3)
C55 0.060(3) 0.057(3) 0.057(3) 0.015(2) 0.008(2) -0.004(2)
C56 0.052(3) 0.053(3) 0.044(3) 0.006(2) -0.002(2) 0.002(2)
C57 0.040(2) 0.037(2) 0.040(2) 0.0042(19) 0.0004(18) 0.0041(18)
C58 0.049(2) 0.054(3) 0.092(4) 0.017(3) -0.009(3) -0.013(2)
C59 0.110(5) 0.116(5) 0.065(4) 0.032(4) 0.015(3) -0.009(4)
C60 0.042(2) 0.053(3) 0.034(2) 0.0041(19) -0.0010(17) 0.0008(19)
N1 0.0205(14) 0.0368(19) 0.0383(18) -0.0020(14) -0.0037(13) -0.0005(14)
N2 0.0192(14) 0.0364(19) 0.0354(17) 0.0035(14) 0.0007(12) 0.0002(13)
N3 0.0225(15) 0.039(2) 0.0329(17) 0.0070(14) -0.0023(12) 0.0042(14)
N4 0.0288(14) 0.0349(17) 0.0435(18) 0.0009(16) 0.0003(15) -0.0003(14)
N5 0.0219(15) 0.044(2) 0.0367(18) 0.0045(14) -0.0007(13) 0.0031(13)
N6 0.0242(15) 0.043(2) 0.0287(17) 0.0052(14) 0.0008(13) 0.0039(13)
N7 0.0245(15) 0.0334(18) 0.0348(18) 0.0016(14) -0.0031(13) 0.0021(13)
N8 0.0298(17) 0.045(2) 0.039(2) -0.0053(16) -0.0009(14) -0.0006(15)
Fe1 0.0207(2) 0.0337(3) 0.0327(3) 0.0030(3) -0.0019(2) 0.0012(2)
Br1 0.02847(18) 0.0846(3) 0.0501(2) -0.0140(3) 0.0063(2) -0.0069(2)

loop_
_atom_type_symbol
_atom_type_description
_atom_type_scat_dispersion_real
_atom_type_scat_dispersion_imag
_atom_type_scat_source
C C 0.0033 0.0016 'International Tables Vol C Tables 4.2.6.8 and 6.1.1.4'
H H 0.0000 0.0000 'International Tables Vol C Tables 4.2.6.8 and 6.1.1.4'
N N 0.0061 0.0033 'International Tables Vol C Tables 4.2.6.8 and 6.1.1.4'
Fe Fe 0.3463 0.8444 'International Tables Vol C Tables 4.2.6.8 and 6.1.1.4'
Br Br -0.2901 2.4595 'International Tables Vol C Tables 4.2.6.8 and 6.1.1.4'

loop_
_geom_angle_atom_site_label_1
_geom_angle_atom_site_label_2
_geom_angle_atom_site_label_3
_geom_angle
N1 C1 N2 102.0(3)
N1 C1 Fe1 144.5(2)
N2 C1 Fe1 113.5(2)
C3 C2 N1 108.1(3)
C3 C2 H2 125.9
N1 C2 H2 125.9
C2 C3 N2 105.2(3)
C2 C3 H3 127.4
N2 C3 H3 127.4
C9 C4 C5 123.4(3)
C9 C4 N1 117.9(3)
C5 C4 N1 118.7(3)
C4 C5 C6 116.6(4)
C4 C5 C10 122.5(3)
C6 C5 C10 120.7(4)
C7 C6 C5 120.7(4)
C7 C6 H6 119.6
C5 C6 H6 119.6
C8 C7 C6 121.3(4)
C8 C7 H7 119.3
C6 C7 H7 119.3
C7 C8 C9 120.4(4)
C7 C8 H8 119.8
C9 C8 H8 119.8
C4 C9 C8 117.3(4)
C4 C9 C13 123.2(3)
C8 C9 C13 119.1(4)
C5 C10 C11 108.8(4)
C5 C10 C12 115.1(4)
C11 C10 C12 108.4(4)
C5 C10 H10 108.1
C11 C10 H10 108.1
C12 C10 H10 108.1
C10 C11 H11A 109.5
C10 C11 H11B 109.5
H11A C11 H11B 109.5
C10 C11 H11C 109.5
H11A C11 H11C 109.5
H11B C11 H11C 109.5
C10 C12 H12A 109.5
C10 C12 H12B 109.5
H12A C12 H12B 109.5
C10 C12 H12C 109.5
H12A C12 H12C 109.5
H12B C12 H12C 109.5
C9 C13 C14 115.6(3)
C9 C13 C15 108.6(4)
C14 C13 C15 108.6(3)
C9 C13 H13 107.9
C14 C13 H13 107.9
C15 C13 H13 107.9
C13 C14 H14A 109.5
C13 C14 H14B 109.5
H14A C14 H14B 109.5
C13 C14 H14C 109.5
H14A C14 H14C 109.5
H14B C14 H14C 109.5
C13 C15 H15A 109.5
C13 C15 H15B 109.5
H15A C15 H15B 109.5
C13 C15 H15C 109.5
H15A C15 H15C 109.5
H15B C15 H15C 109.5
N3 C16 C17 124.8(4)
N3 C16 N2 108.8(3)
C17 C16 N2 126.5(3)
C16 C17 C18 116.2(4)
C16 C17 H17 121.9
C18 C17 H17 121.9
C19 C18 C17 121.4(3)
C19 C18 H18 119.3
C17 C18 H18 119.3
C18 C19 C20 119.6(4)
C18 C19 H19 120.2
C20 C19 H19 120.2
N3 C20 C21 111.4(3)
N3 C20 C19 118.2(3)
C21 C20 C19 130.4(4)
N4 C21 C20 116.2(3)
N4 C21 H21 121.9
C20 C21 H21 121.9
C27 C22 C23 120.4(4)
C27 C22 N4 121.8(4)
C23 C22 N4 117.8(4)
C24 C23 C22 117.7(4)
C24 C23 C28 118.9(4)
C22 C23 C28 123.4(4)
C23 C24 C25 123.1(5)
C23 C24 H24 118.4
C25 C24 H24 118.4
C26 C25 C24 116.9(4)
C26 C25 C29 123.5(6)
C24 C25 C29 119.6(6)
C25 C26 C27 124.0(5)
C25 C26 H26 118.0
C27 C26 H26 118.0
C22 C27 C26 117.8(5)
C22 C27 C30 123.9(4)
C26 C27 C30 118.1(4)
C23 C28 H28A 109.5
C23 C28 H28B 109.5
H28A C28 H28B 109.5
C23 C28 H28C 109.5
H28A C28 H28C 109.5
H28B C28 H28C 109.5
C25 C29 H29A 109.5
C25 C29 H29B 109.5
H29A C29 H29B 109.5
C25 C29 H29C 109.5
H29A C29 H29C 109.5
H29B C29 H29C 109.5
C27 C30 H30A 109.5
C27 C30 H30B 109.5
H30A C30 H30B 109.5
C27 C30 H30C 109.5
H30A C30 H30C 109.5
H30B C30 H30C 109.5
N5 C31 N6 102.9(3)
N5 C31 Fe1 143.4(3)
N6 C31 Fe1 113.1(2)
C33 C32 N5 107.3(3)
C33 C32 H32 126.4
N5 C32 H32 126.4
C32 C33 N6 105.9(3)
C32 C33 H33 127.1
N6 C33 H33 127.1
C39 C34 C35 123.0(3)
C39 C34 N5 118.9(3)
C35 C34 N5 117.9(3)
C36 C35 C34 116.7(4)
C36 C35 C40 120.8(4)
C34 C35 C40 122.5(3)
C37 C36 C35 120.9(4)
C37 C36 H36 119.5
C35 C36 H36 119.5
C36 C37 C38 121.6(4)
C36 C37 H37 119.2
C38 C37 H37 119.2
C37 C38 C39 120.7(4)
C37 C38 H38 119.6
C39 C38 H38 119.6
C34 C39 C38 117.0(4)
C34 C39 C43 124.2(3)
C38 C39 C43 118.8(4)
C35 C40 C42 113.5(3)
C35 C40 C41 110.3(3)
C42 C40 C41 108.9(3)
C35 C40 H40 108.0
C42 C40 H40 108.0
C41 C40 H40 108.0
C40 C41 H41A 109.5
C40 C41 H41B 109.5
H41A C41 H41B 109.5
C40 C41 H41C 109.5
H41A C41 H41C 109.5
H41B C41 H41C 109.5
C40 C42 H42A 109.5
C40 C42 H42B 109.5
H42A C42 H42B 109.5
C40 C42 H42C 109.5
H42A C42 H42C 109.5
H42B C42 H42C 109.5
C44 C43 C39 112.7(3)
C44 C43 C45 108.6(4)
C39 C43 C45 111.4(4)
C44 C43 H43 108.0
C39 C43 H43 108.0
C45 C43 H43 108.0
C43 C44 H44A 109.5
C43 C44 H44B 109.5
H44A C44 H44B 109.5
C43 C44 H44C 109.5
H44A C44 H44C 109.5
H44B C44 H44C 109.5
C43 C45 H45A 109.5
C43 C45 H45B 109.5
H45A C45 H45B 109.5
C43 C45 H45C 109.5
H45A C45 H45C 109.5
H45B C45 H45C 109.5
N7 C46 C47 124.6(3)
N7 C46 N6 111.1(3)
C47 C46 N6 124.3(3)
C48 C47 C46 117.1(4)
C48 C47 H47 121.4
C46 C47 H47 121.4
C47 C48 C49 120.0(4)
C47 C48 H48 120.0
C49 C48 H48 120.0
C50 C49 C48 119.7(4)
C50 C49 H49 120.2
C48 C49 H49 120.2
N7 C50 C49 121.9(4)
N7 C50 C51 116.8(3)
C49 C50 C51 121.3(3)
N8 C51 C50 122.6(3)
N8 C51 H51 118.7
C50 C51 H51 118.7
C57 C52 C53 119.0(4)
C57 C52 N8 118.9(4)
C53 C52 N8 121.9(4)
C54 C53 C52 118.7(4)
C54 C53 C58 116.7(4)
C52 C53 C58 124.5(4)
C55 C54 C53 122.8(4)
C55 C54 H54 118.6
C53 C54 H54 118.6
C54 C55 C56 117.7(4)
C54 C55 C59 121.8(4)
C56 C55 C59 120.5(5)
C57 C56 C55 121.7(4)
C57 C56 H56 119.1
C55 C56 H56 119.1
C56 C57 C52 119.8(4)
C56 C57 C60 119.3(4)
C52 C57 C60 120.8(4)
C53 C58 H58A 109.5
C53 C58 H58B 109.5
H58A C58 H58B 109.5
C53 C58 H58C 109.5
H58A C58 H58C 109.5
H58B C58 H58C 109.5
C55 C59 H59A 109.5
C55 C59 H59B 109.5
H59A C59 H59B 109.5
C55 C59 H59C 109.5
H59A C59 H59C 109.5
H59B C59 H59C 109.5
C57 C60 H60A 109.5
C57 C60 H60B 109.5
H60A C60 H60B 109.5
C57 C60 H60C 109.5
H60A C60 H60C 109.5
H60B C60 H60C 109.5
C1 N1 C2 111.2(3)
C1 N1 C4 125.9(3)
C2 N1 C4 122.8(3)
C3 N2 C1 113.5(3)
C3 N2 C16 130.5(3)
C1 N2 C16 116.0(3)
C16 N3 C20 119.7(3)
C16 N3 Fe1 122.0(2)
C20 N3 Fe1 118.3(2)
C21 N4 C22 115.7(3)
C21 N4 Fe1 113.3(2)
C22 N4 Fe1 130.6(2)
C31 N5 C32 111.0(3)
C31 N5 C34 129.1(3)
C32 N5 C34 119.7(3)
C31 N6 C33 112.9(3)
C31 N6 C46 117.6(3)
C33 N6 C46 129.3(3)
C46 N7 C50 116.5(3)
C46 N7 Fe1 116.5(2)
C50 N7 Fe1 127.0(2)
C51 N8 C52 117.2(3)
N3 Fe1 C31 96.39(13)
N3 Fe1 N7 177.33(13)
C31 Fe1 N7 81.70(13)
N3 Fe1 C1 79.51(14)
C31 Fe1 C1 96.96(15)
N7 Fe1 C1 98.83(13)
N3 Fe1 N4 79.82(12)
C31 Fe1 N4 97.63(15)
N7 Fe1 N4 102.25(12)
C1 Fe1 N4 155.85(13)

loop_
_geom_bond_atom_site_label_1
_geom_bond_atom_site_label_2
_geom_bond_distance
C1 N1 1.379(4)
C1 N2 1.386(4)
C1 Fe1 1.946(4)
C2 C3 1.354(5)
C2 N1 1.390(4)
C2 H2 0.9500
C3 N2 1.376(5)
C3 H3 0.9500
C4 C9 1.393(5)
C4 C5 1.394(5)
C4 N1 1.448(4)
C5 C6 1.400(5)
C5 C10 1.520(6)
C6 C7 1.375(6)
C6 H6 0.9500
C7 C8 1.370(6)
C7 H7 0.9500
C8 C9 1.394(5)
C8 H8 0.9500
C9 C13 1.513(5)
C10 C11 1.528(6)
C10 C12 1.534(6)
C10 H10 1.0000
C11 H11A 0.9800
C11 H11B 0.9800
C11 H11C 0.9800
C12 H12A 0.9800
C12 H12B 0.9800
C12 H12C 0.9800
C13 C14 1.519(5)
C13 C15 1.535(6)
C13 H13 1.0000
C14 H14A 0.9800
C14 H14B 0.9800
C14 H14C 0.9800
C15 H15A 0.9800
C15 H15B 0.9800
C15 H15C 0.9800
C16 N3 1.337(4)
C16 C17 1.358(5)
C16 N2 1.412(4)
C17 C18 1.409(6)
C17 H17 0.9500
C18 C19 1.366(6)
C18 H18 0.9500
C19 C20 1.419(5)
C19 H19 0.9500
C20 N3 1.388(5)
C20 C21 1.398(5)
C21 N4 1.339(4)
C21 H21 0.9500
C22 C27 1.392(6)
C22 C23 1.412(6)
C22 N4 1.435(5)
C23 C24 1.393(6)
C23 C28 1.503(6)
C24 C25 1.400(7)
C24 H24 0.9500
C25 C26 1.338(7)
C25 C29 1.513(7)
C26 C27 1.417(6)
C26 H26 0.9500
C27 C30 1.503(6)
C28 H28A 0.9800
C28 H28B 0.9800
C28 H28C 0.9800
C29 H29A 0.9800
C29 H29B 0.9800
C29 H29C 0.9800
C30 H30A 0.9800
C30 H30B 0.9800
C30 H30C 0.9800
C31 N5 1.360(4)
C31 N6 1.376(4)
C31 Fe1 1.908(4)
C32 C33 1.340(5)
C32 N5 1.416(5)
C32 H32 0.9500
C33 N6 1.384(5)
C33 H33 0.9500
C34 C39 1.387(5)
C34 C35 1.412(5)
C34 N5 1.455(4)
C35 C36 1.402(5)
C35 C40 1.514(6)
C36 C37 1.354(5)
C36 H36 0.9500
C37 C38 1.371(6)
C37 H37 0.9500
C38 C39 1.402(5)
C38 H38 0.9500
C39 C43 1.532(6)
C40 C42 1.514(6)
C40 C41 1.533(6)
C40 H40 1.0000
C41 H41A 0.9800
C41 H41B 0.9800
C41 H41C 0.9800
C42 H42A 0.9800
C42 H42B 0.9800
C42 H42C 0.9800
C43 C44 1.510(6)
C43 C45 1.532(7)
C43 H43 1.0000
C44 H44A 0.9800
C44 H44B 0.9800
C44 H44C 0.9800
C45 H45A 0.9800
C45 H45B 0.9800
C45 H45C 0.9800
C46 N7 1.351(5)
C46 C47 1.394(5)
C46 N6 1.396(4)
C47 C48 1.373(6)
C47 H47 0.9500
C48 C49 1.385(6)
C48 H48 0.9500
C49 C50 1.382(5)
C49 H49 0.9500
C50 N7 1.366(4)
C50 C51 1.455(6)
C51 N8 1.276(5)
C51 H51 0.9500
C52 C57 1.413(5)
C52 C53 1.414(5)
C52 N8 1.418(5)
C53 C54 1.402(6)
C53 C58 1.519(6)
C54 C55 1.378(6)
C54 H54 0.9500
C55 C56 1.403(6)
C55 C59 1.503(7)
C56 C57 1.386(6)
C56 H56 0.9500
C57 C60 1.503(5)
C58 H58A 0.9800
C58 H58B 0.9800
C58 H58C 0.9800
C59 H59A 0.9800
C59 H59B 0.9800
C59 H59C 0.9800
C60 H60A 0.9800
C60 H60B 0.9800
C60 H60C 0.9800
N3 Fe1 1.882(3)
N4 Fe1 2.007(3)
N7 Fe1 1.944(3)

loop_
_geom_torsion_atom_site_label_1
_geom_torsion_atom_site_label_2
_geom_torsion_atom_site_label_3
_geom_torsion_atom_site_label_4
_geom_torsion
N1 C2 C3 N2 1.6(4)
C9 C4 C5 C6 -4.5(6)
N1 C4 C5 C6 177.3(3)
C9 C4 C5 C10 171.1(4)
N1 C4 C5 C10 -7.1(6)
C4 C5 C6 C7 1.4(6)
C10 C5 C6 C7 -174.3(4)
C5 C6 C7 C8 1.7(7)
C6 C7 C8 C9 -1.8(7)
C5 C4 C9 C8 4.4(6)
N1 C4 C9 C8 -177.4(3)
C5 C4 C9 C13 -167.8(4)
N1 C4 C9 C13 10.4(6)
C7 C8 C9 C4 -1.2(6)
C7 C8 C9 C13 171.3(4)
C4 C5 C10 C11 -80.9(5)
C6 C5 C10 C11 94.4(5)
C4 C5 C10 C12 157.2(4)
C6 C5 C10 C12 -27.5(6)
C4 C9 C13 C14 -149.6(4)
C8 C9 C13 C14 38.4(5)
C4 C9 C13 C15 88.1(5)
C8 C9 C13 C15 -83.9(4)
N3 C16 C17 C18 -0.2(6)
N2 C16 C17 C18 178.8(3)
C16 C17 C18 C19 -1.5(6)
C17 C18 C19 C20 0.6(6)
C18 C19 C20 N3 1.9(6)
C18 C19 C20 C21 -175.0(4)
N3 C20 C21 N4 0.2(5)
C19 C20 C21 N4 177.3(4)
C27 C22 C23 C24 -2.3(6)
N4 C22 C23 C24 177.8(3)
C27 C22 C23 C28 176.0(4)
N4 C22 C23 C28 -3.8(5)
C22 C23 C24 C25 1.3(6)
C28 C23 C24 C25 -177.1(4)
C23 C24 C25 C26 -0.1(7)
C23 C24 C25 C29 178.4(5)
C24 C25 C26 C27 -0.2(8)
C29 C25 C26 C27 -178.6(5)
C23 C22 C27 C26 2.1(6)
N4 C22 C27 C26 -178.0(3)
C23 C22 C27 C30 -172.8(4)
N4 C22 C27 C30 7.1(6)
C25 C26 C27 C22 -0.8(7)
C25 C26 C27 C30 174.4(5)
N5 C32 C33 N6 0.2(5)
C39 C34 C35 C36 -0.5(6)
N5 C34 C35 C36 -174.3(3)
C39 C34 C35 C40 177.4(4)
N5 C34 C35 C40 3.6(5)
C34 C35 C36 C37 1.7(6)
C40 C35 C36 C37 -176.3(4)
C35 C36 C37 C38 -2.0(6)
C36 C37 C38 C39 1.0(6)
C35 C34 C39 C38 -0.5(6)
N5 C34 C39 C38 173.3(3)
C35 C34 C39 C43 -179.3(4)
N5 C34 C39 C43 -5.5(6)
C37 C38 C39 C34 0.2(6)
C37 C38 C39 C43 179.2(4)
C36 C35 C40 C42 -21.5(5)
C34 C35 C40 C42 160.7(4)
C36 C35 C40 C41 100.9(4)
C34 C35 C40 C41 -76.9(5)
C34 C39 C43 C44 -145.6(4)
C38 C39 C43 C44 35.5(5)
C34 C39 C43 C45 92.0(5)
C38 C39 C43 C45 -86.8(5)
N7 C46 C47 C48 3.6(6)
N6 C46 C47 C48 -177.4(4)
C46 C47 C48 C49 -0.1(6)
C47 C48 C49 C50 -2.7(6)
C48 C49 C50 N7 2.4(6)
C48 C49 C50 C51 -175.3(4)
N7 C50 C51 N8 -11.4(5)
C49 C50 C51 N8 166.4(4)
C57 C52 C53 C54 5.1(6)
N8 C52 C53 C54 179.8(4)
C57 C52 C53 C58 -170.2(4)
N8 C52 C53 C58 4.5(6)
C52 C53 C54 C55 -0.4(7)
C58 C53 C54 C55 175.3(4)
C53 C54 C55 C56 -4.1(8)
C53 C54 C55 C59 178.2(5)
C54 C55 C56 C57 3.8(7)
C59 C55 C56 C57 -178.4(5)
C55 C56 C57 C52 0.8(6)
C55 C56 C57 C60 -176.2(4)
C53 C52 C57 C56 -5.3(6)
N8 C52 C57 C56 179.8(4)
C53 C52 C57 C60 171.6(4)
N8 C52 C57 C60 -3.3(6)
N2 C1 N1 C2 0.5(4)
Fe1 C1 N1 C2 -177.0(4)
N2 C1 N1 C4 -174.9(3)
Fe1 C1 N1 C4 7.6(6)
C3 C2 N1 C1 -1.4(4)
C3 C2 N1 C4 174.2(3)
C9 C4 N1 C1 94.0(4)
C5 C4 N1 C1 -87.7(5)
C9 C4 N1 C2 -80.9(4)
C5 C4 N1 C2 97.4(4)
C2 C3 N2 C1 -1.4(4)
C2 C3 N2 C16 179.6(3)
N1 C1 N2 C3 0.6(4)
Fe1 C1 N2 C3 179.0(2)
N1 C1 N2 C16 179.7(3)
Fe1 C1 N2 C16 -1.9(4)
N3 C16 N2 C3 176.9(3)
C17 C16 N2 C3 -2.3(6)
N3 C16 N2 C1 -2.0(4)
C17 C16 N2 C1 178.8(3)
C17 C16 N3 C20 2.8(5)
N2 C16 N3 C20 -176.4(3)
C17 C16 N3 Fe1 -175.2(3)
N2 C16 N3 Fe1 5.6(4)
C21 C20 N3 C16 174.0(3)
C19 C20 N3 C16 -3.5(5)
C21 C20 N3 Fe1 -8.0(4)
C19 C20 N3 Fe1 174.5(3)
C20 C21 N4 C22 -166.1(4)
C20 C21 N4 Fe1 6.9(5)
C27 C22 N4 C21 -115.0(4)
C23 C22 N4 C21 64.8(5)
C27 C22 N4 Fe1 73.5(5)
C23 C22 N4 Fe1 -106.6(4)
N6 C31 N5 C32 0.3(4)
Fe1 C31 N5 C32 169.5(4)
N6 C31 N5 C34 174.5(3)
Fe1 C31 N5 C34 -16.3(7)
C33 C32 N5 C31 -0.3(5)
C33 C32 N5 C34 -175.1(3)
C39 C34 N5 C31 104.9(4)
C35 C34 N5 C31 -81.0(5)
C39 C34 N5 C32 -81.3(4)
C35 C34 N5 C32 92.8(4)
N5 C31 N6 C33 -0.2(4)
Fe1 C31 N6 C33 -173.2(3)
N5 C31 N6 C46 175.8(3)
Fe1 C31 N6 C46 2.7(4)
C32 C33 N6 C31 0.0(5)
C32 C33 N6 C46 -175.4(4)
N7 C46 N6 C31 -0.9(4)
C47 C46 N6 C31 180.0(3)
N7 C46 N6 C33 174.3(4)
C47 C46 N6 C33 -4.8(6)
C47 C46 N7 C50 -3.9(5)
N6 C46 N7 C50 177.0(3)
C47 C46 N7 Fe1 177.7(3)
N6 C46 N7 Fe1 -1.4(4)
C49 C50 N7 C46 0.8(5)
C51 C50 N7 C46 178.6(3)
C49 C50 N7 Fe1 179.0(3)
C51 C50 N7 Fe1 -3.2(5)
C50 C51 N8 C52 -170.7(3)
C57 C52 N8 C51 -142.2(4)
C53 C52 N8 C51 43.1(5)
C16 N3 Fe1 C31 90.5(3)
C20 N3 Fe1 C31 -87.5(3)
C16 N3 Fe1 C1 -5.4(3)
C20 N3 Fe1 C1 176.6(3)
C16 N3 Fe1 N4 -172.8(3)
C20 N3 Fe1 N4 9.1(3)

loop_
_platon_squeeze_void_nr
_platon_squeeze_void_average_x
_platon_squeeze_void_average_y
_platon_squeeze_void_average_z
_platon_squeeze_void_volume
_platon_squeeze_void_count_electrons
1 0.359 0.000 0.000 1886.1 409.7
2 0.958 0.500 -0.065 1886.1 409.7
